data_2012553
loop_
_publ_author_name
'Pilati, Tullio'
'Casalone, Gianluigi'

_publ_section_title
;The diastereoisomers methyl
 5-(<i>S</i>)-[2-(<i>R</i>)/(<i>S</i>)-methoxycarbonyl)-2,3,4,5-tetrahydropyrrol-1-ylcarbonyl]-1-(4-methylphenyl)-4,5-dihydropyrazole-3-carboxylate
;
_journal_issue 3
_journal_name_full 'Acta Crystallographica Section C'
_journal_page_first o178
_journal_page_last o180
_journal_paper_doi 10.1107/S0108270101021552
_journal_volume 58
_journal_year 2002
_chemical_formula_moiety 'C19 H23 N3 O5'
_chemical_formula_sum 'C19 H23 N3 O5'
_chemical_formula_weight 373.40
_chemical_name_systematic
;
methyl-5-(S)-[2-(S)-methoxycarbonyl)-2,3,4,5-tetrahydropyrrol-1-ylcarbonyl]-
1-(4-methylphenyl)-4,5-dihydropyrazole-3-carboxylate
;
_space_group_IT_number 4
_symmetry_cell_setting monoclinic
_symmetry_space_group_name_Hall 'P 2yb'
_symmetry_space_group_name_H-M 'P 1 21 1'
_atom_sites_solution_hydrogens geom
_atom_sites_solution_primary direct
_atom_sites_solution_secondary difmap
_audit_creation_method SHELXL97
_cell_angle_alpha 90
_cell_angle_beta 103.884(5)
_cell_angle_gamma 90
_cell_formula_units_Z 2
_cell_length_a 6.9782(9)
_cell_length_b 17.56(2)
_cell_length_c 7.7576(10)
_cell_measurement_reflns_used 5921
_cell_measurement_temperature 293(2)
_cell_measurement_theta_max 26.5
_cell_measurement_theta_min 2.31
_cell_volume 922.8(11)
_computing_cell_refinement SMART
_computing_data_collection 'SMART (Bruker, 1999)'
_computing_data_reduction 'SAINT (Bruker, 1999)'
_computing_molecular_graphics 'ORTEPIII (Burnett & Johnson, 1996)'
_computing_publication_material SHELXL97
_computing_structure_refinement 'SHELXL97 (Sheldrick, 1997)'
_computing_structure_solution 'SIR92 (Altomare et al., 1994)'
_diffrn_ambient_temperature 293(2)
_diffrn_measured_fraction_theta_full 1.000
_diffrn_measured_fraction_theta_max 1.000
_diffrn_measurement_device_type 'Bruker SMART CCD area-detector'
_diffrn_measurement_method '\w and \f'
_diffrn_radiation_monochromator graphite
_diffrn_radiation_source 'fine-focus sealed tube'
_diffrn_radiation_type MoK\a
_diffrn_radiation_wavelength .71069
_diffrn_reflns_av_R_equivalents .028
_diffrn_reflns_av_sigmaI/netI .048
_diffrn_reflns_limit_h_max 9
_diffrn_reflns_limit_h_min 0
_diffrn_reflns_limit_k_max 22
_diffrn_reflns_limit_k_min 0
_diffrn_reflns_limit_l_max 9
_diffrn_reflns_limit_l_min -10
_diffrn_reflns_number 21391
_diffrn_reflns_theta_full 27.53
_diffrn_reflns_theta_max 27.53
_diffrn_reflns_theta_min 2.32
_exptl_absorpt_coefficient_mu .098
_exptl_absorpt_correction_type none
_exptl_crystal_colour yellow
_exptl_crystal_density_diffrn 1.344
_exptl_crystal_density_method 'not measured'
_exptl_crystal_description wedge
_exptl_crystal_F_000 396
_exptl_crystal_size_max .40
_exptl_crystal_size_mid .30
_exptl_crystal_size_min .22
_refine_diff_density_max .12
_refine_diff_density_min -.11
_refine_ls_extinction_method none
_refine_ls_goodness_of_fit_ref .844
_refine_ls_hydrogen_treatment mixed
_refine_ls_matrix_type full
_refine_ls_number_parameters 300
_refine_ls_number_reflns 2188
_refine_ls_number_restraints 1
_refine_ls_restrained_S_all .844
_refine_ls_R_factor_all .039
_refine_ls_R_factor_gt .029
_refine_ls_shift/su_max .002
_refine_ls_shift/su_mean .000
_refine_ls_structure_factor_coef Fsqd
_refine_ls_weighting_details 'w = 1/[\s^2^(Fo^2^)+(0.0161P)^2^] where P=(Fo^2^+2Fc^2^)/3'
_refine_ls_weighting_scheme calc
_refine_ls_wR_factor_gt .059
_refine_ls_wR_factor_ref .061
_reflns_number_gt 1649
_reflns_number_total 2188
_reflns_threshold_expression I>2\s(I)
_cod_data_source_file bm1481.cif
_cod_data_source_block II
_cod_depositor_comments
;
The following automatic conversions were performed:
'_symmetry_cell_setting' value 'Monoclinic' changed to 'monoclinic'
according to '/home/saulius/struct/CIF-dictionaries/cif_core.dic'
dictionary named 'cif_core.dic' version 2.4.1 from 2010-06-29.

Automatic conversion script
Id: cif_fix_enum 1527 2010-12-29 10:47:43Z saulius 

The following automatic conversions were performed:

'_symmetry_cell_setting' value 'Monoclinic' changed to 'monoclinic'
according to /home/saulius/struct/CIF-dictionaries/cif_core.dic
dictionary named 'cif_core.dic' version 2.4.1 from 2010-06-29.

Automatic conversion script
Id: cif_fix_values 1715 2011-07-08 13:25:40Z adriana 
;
_cod_original_cell_volume 922.7(11)
_cod_original_sg_symbol_H-M 'P 21'
_cod_database_code 2012553

loop_
_symmetry_equiv_pos_as_xyz
'x, y, z'
'-x, y+1/2, -z'

loop_
_atom_site_label
_atom_site_fract_x
_atom_site_fract_y
_atom_site_fract_z
_atom_site_U_iso_or_equiv
_atom_site_adp_type
_atom_site_calc_flag
_atom_site_refinement_flags
_atom_site_occupancy
_atom_site_disorder_assembly
_atom_site_disorder_group
_atom_site_type_symbol
N1 .0101(3) .21779(10) .3404(2) .0492(4) Uani d . 1 . . N
N2 .1499(2) .27242(10) .3743(2) .0438(4) Uani d . 1 . . N
C3 .2465(3) .27137(12) .2515(3) .0432(5) Uani d . 1 . . C
C4 .1724(4) .21374(14) .1095(3) .0532(6) Uani d . 1 . . C
H4A .284(3) .1778(16) .107(3) .065(7) Uiso d . 1 . . H
H4B .130(3) .2366(14) .004(3) .060(7) Uiso d . 1 . . H
C5 .0093(3) .17373(13) .1797(3) .0458(5) Uani d . 1 . . C
H5 -.127(3) .1756(14) .102(3) .052(6) Uiso d . 1 . . H
C6 -.1247(3) .20985(11) .4470(3) .0424(5) Uani d . 1 . . C
C7 -.1173(3) .25666(13) .5907(3) .0496(5) Uani d . 1 . . C
H7 -.024(3) .2951(13) .616(3) .043(6) Uiso d . 1 . . H
C8 -.2551(3) .24839(14) .6915(3) .0529(6) Uani d . 1 . . C
H8 -.264(3) .2812(14) .781(3) .058(7) Uiso d . 1 . . H
C9 -.4012(3) .19413(13) .6526(3) .0513(6) Uani d . 1 . . C
C10 -.4056(3) .14777(14) .5094(3) .0540(6) Uani d . 1 . . C
H10 -.500(4) .1105(13) .483(3) .057(7) Uiso d . 1 . . H
C11 -.2709(3) .15483(13) .4058(3) .0507(5) Uani d . 1 . . C
H11 -.283(3) .1246(12) .295(3) .047(6) Uiso d . 1 . . H
C12 -.5516(3) .1855(2) .7628(3) .0726(8) Uani d . 1 . . C
H12A -.5224 .1407 .8351 .109 Uiso calc R 1 . . H
H12B -.6811 .1810 .6857 .109 Uiso calc R 1 . . H
H12C -.5468 .2294 .8376 .109 Uiso calc R 1 . . H
C13 .4074(3) .32369(13) .2475(3) .0492(5) Uani d . 1 . . C
O14 .4997(3) .32000(11) .1349(2) .0759(5) Uani d . 1 . . O
O15 .4355(2) .37596(10) .3734(2) .0643(5) Uani d . 1 . . O
C16 .5898(4) .43018(17) .3706(4) .0802(8) Uani d . 1 . . C
H16A .5995 .4659 .4661 .120 Uiso calc R 1 . . H
H16B .5596 .4570 .2595 .120 Uiso calc R 1 . . H
H16C .7131 .4038 .3844 .120 Uiso calc R 1 . . H
C17 .0703(3) .09098(12) .2227(3) .0415(4) Uani d . 1 . . C
O18 .1541(2) .07058(9) .37251(19) .0531(4) Uani d . 1 . . O
N19 .0404(3) .04377(10) .0835(2) .0466(4) Uani d . 1 . . N
C20 -.0644(5) .05973(18) -.1021(3) .0637(7) Uani d . 1 . . C
H20A -.038(4) .1103(18) -.130(3) .074(9) Uiso d . 1 . . H
H20B -.213(4) .0577(16) -.109(4) .088(9) Uiso d . 1 . . H
C21 -.0010(5) -.00480(18) -.2046(4) .0710(8) Uani d . 1 . . C
H21A -.092(4) -.0140(18) -.314(4) .095(10) Uiso d . 1 . . H
H21B .122(4) .0172(17) -.235(3) .086(9) Uiso d . 1 . . H
C22 .0497(4) -.06931(16) -.0736(4) .0613(6) Uani d . 1 . . C
H22A .146(4) -.1084(14) -.098(3) .062(7) Uiso d . 1 . . H
H22B -.075(4) -.0925(16) -.074(3) .075(8) Uiso d . 1 . . H
C23 .1374(3) -.03031(12) .1031(3) .0469(5) Uani d . 1 . . C
H23 .114(3) -.0578(13) .204(3) .049(6) Uiso d . 1 . . H
C24 .3590(3) -.02092(13) .1335(3) .0462(5) Uani d . 1 . . C
O25 .4396(2) .03180(10) .0836(2) .0686(5) Uani d . 1 . . O
O26 .4514(2) -.08036(9) .2189(2) .0597(4) Uani d . 1 . . O
C27 .6635(3) -.08127(18) .2504(4) .0745(8) Uani d . 1 . . C
H27A .7142 -.1270 .3130 .112 Uiso calc R 1 . . H
H27B .7173 -.0377 .3202 .112 Uiso calc R 1 . . H
H27C .7004 -.0798 .1389 .112 Uiso calc R 1 . . H

loop_
_atom_site_aniso_label
_atom_site_aniso_U_11
_atom_site_aniso_U_22
_atom_site_aniso_U_33
_atom_site_aniso_U_12
_atom_site_aniso_U_13
_atom_site_aniso_U_23
N1 .0506(10) .0431(10) .0583(11) -.0104(9) .0215(9) -.0129(9)
N2 .0421(9) .0387(10) .0508(10) -.0003(8) .0113(8) .0012(8)
C3 .0436(11) .0400(11) .0454(11) .0034(9) .0093(9) .0060(9)
C4 .0635(15) .0488(14) .0506(14) -.0022(12) .0200(12) .0010(11)
C5 .0447(11) .0438(12) .0481(12) .0003(10) .0097(10) -.0061(10)
C6 .0365(10) .0387(11) .0525(12) .0045(9) .0117(9) -.0007(10)
C7 .0484(13) .0423(13) .0599(14) -.0041(11) .0165(11) -.0067(11)
C8 .0559(14) .0532(14) .0524(13) .0076(11) .0182(11) -.0050(12)
C9 .0440(12) .0554(15) .0566(13) .0113(11) .0160(10) .0110(12)
C10 .0379(11) .0557(15) .0667(16) -.0038(11) .0094(11) .0025(12)
C11 .0435(12) .0506(13) .0583(14) -.0052(10) .0127(10) -.0091(11)
C12 .0566(15) .095(2) .0719(16) .0078(15) .0276(12) .0107(16)
C13 .0507(13) .0527(14) .0434(12) -.0022(11) .0098(10) .0078(11)
O14 .0875(13) .0827(13) .0692(11) -.0240(11) .0418(10) -.0071(10)
O15 .0696(11) .0688(11) .0588(10) -.0271(9) .0239(8) -.0087(9)
C16 .0898(19) .083(2) .0706(17) -.0451(17) .0251(14) -.0070(15)
C17 .0328(10) .0436(11) .0487(12) -.0023(9) .0106(9) -.0037(10)
O18 .0551(9) .0525(10) .0476(9) .0017(7) .0041(7) -.0005(7)
N19 .0461(10) .0442(10) .0471(10) .0057(8) .0067(8) -.0060(8)
C20 .0700(17) .0638(18) .0495(15) .0134(14) -.0007(12) -.0091(13)
C21 .0718(19) .077(2) .0569(16) .0087(15) .0009(15) -.0203(15)
C22 .0522(14) .0555(15) .0752(17) -.0043(13) .0128(13) -.0205(13)
C23 .0479(13) .0390(12) .0550(13) -.0001(10) .0145(10) -.0032(10)
C24 .0499(12) .0442(13) .0445(11) .0016(11) .0114(10) -.0032(10)
O25 .0556(10) .0603(11) .0887(12) -.0073(9) .0148(9) .0180(10)
O26 .0519(9) .0543(9) .0743(10) .0111(8) .0181(8) .0131(8)
C27 .0493(14) .090(2) .0844(18) .0172(15) .0159(12) .0087(16)

loop_
_atom_type_symbol
_atom_type_description
_atom_type_scat_dispersion_real
_atom_type_scat_dispersion_imag
_atom_type_scat_source
C C .0033 .0016 'International Tables Vol C Tables 4.2.6.8 and 6.1.1.4'
H H .0000 .0000 'International Tables Vol C Tables 4.2.6.8 and 6.1.1.4'
N N .0061 .0033 'International Tables Vol C Tables 4.2.6.8 and 6.1.1.4'
O O .0106 .0060 'International Tables Vol C Tables 4.2.6.8 and 6.1.1.4'

loop_
_geom_angle_atom_site_label_1
_geom_angle_atom_site_label_2
_geom_angle_atom_site_label_3
_geom_angle
_geom_angle_publ_flag
N2 N1 C6 120.87(16) no
N2 N1 C5 113.30(16) no
C6 N1 C5 125.71(17) no
C3 N2 N1 109.11(16) no
N2 C3 C13 123.20(19) no
N2 C3 C4 113.81(18) no
C13 C3 C4 122.93(19) no
C3 C4 C5 101.66(18) no
C3 C4 H4A 108.0(14) no
C5 C4 H4A 111.2(14) no
C3 C4 H4B 110.4(15) no
C5 C4 H4B 114.6(15) no
H4A C4 H4B 110(2) no
N1 C5 C17 111.83(18) no
N1 C5 C4 101.97(18) no
C17 C5 C4 108.63(18) no
N1 C5 H5 107.7(13) no
C17 C5 H5 109.8(15) no
C4 C5 H5 116.7(13) no
C7 C6 C11 119.0(2) no
C7 C6 N1 121.28(18) no
C11 C6 N1 119.69(18) no
C6 C7 C8 119.9(2) no
C6 C7 H7 119.7(12) no
C8 C7 H7 120.3(12) no
C9 C8 C7 121.8(2) no
C9 C8 H8 115.0(15) no
C7 C8 H8 122.8(15) no
C10 C9 C8 117.4(2) no
C10 C9 C12 121.0(2) no
C8 C9 C12 121.6(2) no
C9 C10 C11 122.1(2) no
C9 C10 H10 118.8(15) no
C11 C10 H10 119.1(15) no
C10 C11 C6 119.7(2) no
C10 C11 H11 121.6(12) no
C6 C11 H11 118.5(12) no
C9 C12 H12A 109.5 no
C9 C12 H12B 109.5 no
H12A C12 H12B 109.5 no
C9 C12 H12C 109.5 no
H12A C12 H12C 109.5 no
H12B C12 H12C 109.5 no
O14 C13 O15 124.3(2) no
O14 C13 C3 122.0(2) no
O15 C13 C3 113.63(19) no
C13 O15 C16 115.24(19) no
O15 C16 H16A 109.5 no
O15 C16 H16B 109.5 no
H16A C16 H16B 109.5 no
O15 C16 H16C 109.5 no
H16A C16 H16C 109.5 no
H16B C16 H16C 109.5 no
O18 C17 N19 122.2(2) no
O18 C17 C5 122.06(18) no
N19 C17 C5 115.57(18) no
C17 N19 C23 119.37(18) no
C17 N19 C20 127.90(19) no
C23 N19 C20 112.33(18) no
N19 C20 C21 103.4(2) no
N19 C20 H20A 108.9(17) no
C21 C20 H20A 119.4(17) no
N19 C20 H20B 107.7(16) no
C21 C20 H20B 111.4(16) no
H20A C20 H20B 106(2) no
C22 C21 C20 105.1(2) no
C22 C21 H21A 119(2) no
C20 C21 H21A 112.6(19) no
C22 C21 H21B 111.6(16) no
C20 C21 H21B 102.0(17) no
H21A C21 H21B 106(2) no
C21 C22 C23 104.3(2) no
C21 C22 H22A 116.3(13) no
C23 C22 H22A 109.5(13) no
C21 C22 H22B 104.4(16) no
C23 C22 H22B 111.4(15) no
H22A C22 H22B 111(2) no
N19 C23 C24 110.50(19) no
N19 C23 C22 103.36(19) no
C24 C23 C22 111.33(19) no
N19 C23 H23 111.5(13) no
C24 C23 H23 107.0(13) no
C22 C23 H23 113.2(13) no
O25 C24 O26 124.4(2) no
O25 C24 C23 125.1(2) no
O26 C24 C23 110.47(19) no
C24 O26 C27 116.90(19) no
O26 C27 H27A 109.5 no
O26 C27 H27B 109.5 no
H27A C27 H27B 109.5 no
O26 C27 H27C 109.5 no
H27A C27 H27C 109.5 no
H27B C27 H27C 109.5 no

loop_
_geom_bond_atom_site_label_1
_geom_bond_atom_site_label_2
_geom_bond_site_symmetry_2
_geom_bond_distance
_geom_bond_publ_flag
N1 N2 . 1.348(2) no
N1 C6 . 1.400(3) no
N1 C5 . 1.466(3) no
N2 C3 . 1.292(2) no
C3 C13 . 1.457(3) no
C3 C4 . 1.494(3) no
C4 C5 . 1.543(3) no
C4 H4A . 1.01(3) no
C4 H4B . .89(3) no
C5 C17 . 1.528(4) no
C5 H5 . 1.00(2) no
C6 C7 . 1.376(3) no
C6 C11 . 1.386(3) no
C7 C8 . 1.385(3) no
C7 H7 . .93(2) no
C8 C9 . 1.375(3) no
C8 H8 . .91(2) no
C9 C10 . 1.372(3) no
C9 C12 . 1.512(3) no
C10 C11 . 1.381(3) no
C10 H10 . .92(2) no
C11 H11 . .99(2) no
C12 H12A . .9600 no
C12 H12B . .9600 no
C12 H12C . .9600 no
C13 O14 . 1.205(3) no
C13 O15 . 1.320(3) no
O15 C16 . 1.442(3) no
C16 H16A . .9600 no
C16 H16B . .9600 no
C16 H16C . .9600 no
C17 O18 . 1.223(2) no
C17 N19 . 1.337(3) no
N19 C23 . 1.457(3) no
N19 C20 . 1.477(3) no
C20 C21 . 1.510(4) no
C20 H20A . .94(3) no
C20 H20B . 1.02(3) no
C21 C22 . 1.506(4) no
C21 H21A . .95(3) no
C21 H21B . 1.02(3) no
C22 C23 . 1.523(3) no
C22 H22A . 1.01(3) no
C22 H22B . .96(3) no
C23 C24 . 1.516(3) no
C23 H23 . .96(2) no
C24 O25 . 1.195(3) no
C24 O26 . 1.318(3) no
O26 C27 . 1.441(3) no
C27 H27A . .9600 no
C27 H27B . .9600 no
C27 H27C . .9600 no

loop_
_geom_torsion_atom_site_label_1
_geom_torsion_atom_site_label_2
_geom_torsion_atom_site_label_3
_geom_torsion_atom_site_label_4
_geom_torsion
_geom_torsion_publ_flag
C6 N1 N2 C3 -175.75(19) no
C5 N1 N2 C3 .5(2) no
N1 N2 C3 C13 179.57(18) no
N1 N2 C3 C4 2.1(2) no
N2 C3 C4 C5 -3.6(3) no
C13 C3 C4 C5 178.91(19) no
N2 N1 C5 C17 113.22(19) no
C6 N1 C5 C17 -70.7(2) no
N2 N1 C5 C4 -2.7(2) no
C6 N1 C5 C4 173.4(2) no
C3 C4 C5 N1 3.4(2) no
C3 C4 C5 C17 -114.8(2) no
N2 N1 C6 C7 -.9(3) no
C5 N1 C6 C7 -176.7(2) no
N2 N1 C6 C11 177.89(19) no
C5 N1 C6 C11 2.1(3) no
C11 C6 C7 C8 -.1(3) no
N1 C6 C7 C8 178.7(2) no
C6 C7 C8 C9 .1(3) no
C7 C8 C9 C10 .2(3) no
C7 C8 C9 C12 -179.8(2) no
C8 C9 C10 C11 -.5(3) no
C12 C9 C10 C11 179.5(2) no
C9 C10 C11 C6 .5(3) no
C7 C6 C11 C10 -.2(3) no
N1 C6 C11 C10 -179.0(2) no
N2 C3 C13 O14 177.5(2) no
C4 C3 C13 O14 -5.2(3) no
N2 C3 C13 O15 -4.9(3) no
C4 C3 C13 O15 172.4(2) no
O14 C13 O15 C16 -.7(3) no
C3 C13 O15 C16 -178.3(2) no
N1 C5 C17 O18 -16.5(3) no
C4 C5 C17 O18 95.3(2) no
N1 C5 C17 N19 168.68(17) no
C4 C5 C17 N19 -79.5(2) no
O18 C17 N19 C23 -10.3(3) no
C5 C17 N19 C23 164.54(18) no
O18 C17 N19 C20 177.5(2) no
C5 C17 N19 C20 -7.7(3) no
C17 N19 C20 C21 164.3(2) no
C23 N19 C20 C21 -8.3(3) no
N19 C20 C21 C22 26.3(3) no
C20 C21 C22 C23 -34.6(3) no
C17 N19 C23 C24 -66.8(2) no
C20 N19 C23 C24 106.5(2) no
C17 N19 C23 C22 173.94(19) no
C20 N19 C23 C22 -12.7(3) no
C21 C22 C23 N19 28.7(3) no
C21 C22 C23 C24 -89.9(3) no
N19 C23 C24 O25 -26.8(3) no
C22 C23 C24 O25 87.4(3) no
N19 C23 C24 O26 155.00(18) no
C22 C23 C24 O26 -90.7(2) no
O25 C24 O26 C27 -1.0(3) no
C23 C24 O26 C27 177.2(2) no

loop_
_cod_related_entry_id
_cod_related_entry_database
_cod_related_entry_code
1 ChemSpider 21181884
